data_7151695
loop_
_publ_author_name
'Wu, Hung-Chou'
'Hwang, Long-Chih'
'Wu, Ming-Jung'

_publ_section_title
;
 A copper-mediated cyclization reaction of hydrazine with enediynones
 providing pyrazolo[1,5-a]pyridines.
;
_journal_issue 3
_journal_name_full 'Organic &amp; biomolecular chemistry'
_journal_page_first 670
_journal_page_last 672
_journal_paper_doi 10.1039/C0OB00756K
_journal_volume 9
_journal_year 2011
_chemical_formula_moiety 'C20 H16 N2 O'
_chemical_formula_sum 'C20 H16 N2 O'
_chemical_formula_weight 300.35
_chemical_name_systematic
;
?
;
_space_group_IT_number 15
_symmetry_cell_setting monoclinic
_symmetry_space_group_name_Hall '-C 2yc'
_symmetry_space_group_name_H-M 'C 1 2/c 1'
_atom_sites_solution_hydrogens geom
_atom_sites_solution_primary direct
_atom_sites_solution_secondary difmap
_audit_creation_method SHELXL-97
_cell_angle_alpha 90.00
_cell_angle_beta 97.320(3)
_cell_angle_gamma 90.00
_cell_formula_units_Z 16
_cell_length_a 23.0916(13)
_cell_length_b 7.3204(4)
_cell_length_c 38.0041(18)
_cell_measurement_reflns_used 0
_cell_measurement_temperature 296(2)
_cell_measurement_theta_max 0
_cell_measurement_theta_min 0
_cell_volume 6371.8(6)
_computing_molecular_graphics 'Ortep-3 for Windows (Farrugia, 1997)'
_computing_publication_material 'WinGX publication routines (Farrugia, 1999)'
_computing_structure_refinement 'SHELXL-97 (Sheldrick, 1997)'
_computing_structure_solution 'SHELXS-86 (Sheldrick, 1986)'
_diffrn_ambient_temperature 296(2)
_diffrn_measured_fraction_theta_full 0.995
_diffrn_measured_fraction_theta_max 0.995
_diffrn_radiation_monochromator graphite
_diffrn_radiation_source 'fine-focus sealed tube'
_diffrn_radiation_type MoK\a
_diffrn_radiation_wavelength 0.71073
_diffrn_reflns_av_R_equivalents 0.0350
_diffrn_reflns_av_sigmaI/netI 0.0341
_diffrn_reflns_limit_h_max 24
_diffrn_reflns_limit_h_min -27
_diffrn_reflns_limit_k_max 8
_diffrn_reflns_limit_k_min -8
_diffrn_reflns_limit_l_max 45
_diffrn_reflns_limit_l_min -43
_diffrn_reflns_number 21286
_diffrn_reflns_theta_full 25.02
_diffrn_reflns_theta_max 25.02
_diffrn_reflns_theta_min 1.78
_exptl_absorpt_coefficient_mu 0.078
_exptl_absorpt_correction_T_max 0.9914
_exptl_absorpt_correction_T_min 0.9777
_exptl_absorpt_correction_type multi-scan
_exptl_crystal_colour 'pale brown'
_exptl_crystal_density_diffrn 1.252
_exptl_crystal_density_method 'not measured'
_exptl_crystal_description prism
_exptl_crystal_F_000 2528
_exptl_crystal_size_max 0.29
_exptl_crystal_size_mid 0.24
_exptl_crystal_size_min 0.11
_refine_diff_density_max 0.174
_refine_diff_density_min -0.303
_refine_diff_density_rms 0.056
_refine_ls_extinction_method none
_refine_ls_goodness_of_fit_ref 1.041
_refine_ls_hydrogen_treatment fixed
_refine_ls_matrix_type full
_refine_ls_number_parameters 415
_refine_ls_number_reflns 5605
_refine_ls_number_restraints 0
_refine_ls_restrained_S_all 1.041
_refine_ls_R_factor_all 0.0688
_refine_ls_R_factor_gt 0.0454
_refine_ls_shift/su_max 0.007
_refine_ls_shift/su_mean 0.001
_refine_ls_structure_factor_coef Fsqd
_refine_ls_weighting_details 'calc w=1/[\s^2^(Fo^2^)+(0.0894P)^2^+1.2697P] where P=(Fo^2^+2Fc^2^)/3'
_refine_ls_weighting_scheme calc
_refine_ls_wR_factor_gt 0.1279
_refine_ls_wR_factor_ref 0.1535
_reflns_number_gt 4085
_reflns_number_total 5605
_reflns_threshold_expression >2sigma(I)
_cod_data_source_file C0OB00756K.TXT
_cod_data_source_block a8674
_cod_original_sg_symbol_H-M 'C 2/c'
_cod_database_code 7151695

loop_
_symmetry_equiv_pos_as_xyz
'x, y, z'
'-x, y, -z+1/2'
'x+1/2, y+1/2, z'
'-x+1/2, y+1/2, -z+1/2'
'-x, -y, -z'
'x, -y, z-1/2'
'-x+1/2, -y+1/2, -z'
'x+1/2, -y+1/2, z-1/2'

loop_
_atom_site_label
_atom_site_type_symbol
_atom_site_fract_x
_atom_site_fract_y
_atom_site_fract_z
_atom_site_U_iso_or_equiv
_atom_site_adp_type
_atom_site_occupancy
_atom_site_symmetry_multiplicity
_atom_site_calc_flag
_atom_site_refinement_flags
_atom_site_disorder_assembly
_atom_site_disorder_group
C1 C 0.38709(15) 0.2802(4) 0.13636(6) 0.0877(9) Uani 1 1 d . . .
H1A H 0.3855 0.1519 0.1311 0.132 Uiso 1 1 calc R . .
H1B H 0.4076 0.3424 0.1194 0.132 Uiso 1 1 calc R . .
H1C H 0.3481 0.3278 0.1351 0.132 Uiso 1 1 calc R . .
C2 C 0.42269(9) 0.4844(3) 0.18259(5) 0.0495(5) Uani 1 1 d . . .
C3 C 0.43921(11) 0.6264(4) 0.16168(6) 0.0673(7) Uani 1 1 d . . .
H3 H 0.4445 0.6054 0.1382 0.081 Uiso 1 1 calc R . .
C4 C 0.44772(12) 0.7990(4) 0.17613(7) 0.0764(8) Uani 1 1 d . . .
H4 H 0.4587 0.8942 0.1622 0.092 Uiso 1 1 calc R . .
C5 C 0.44010(12) 0.8315(3) 0.21081(7) 0.0745(7) Uani 1 1 d . . .
H5 H 0.4452 0.9487 0.2201 0.089 Uiso 1 1 calc R . .
C6 C 0.42488(10) 0.6902(3) 0.23181(6) 0.0590(6) Uani 1 1 d . . .
H6 H 0.4207 0.7123 0.2555 0.071 Uiso 1 1 calc R . .
C7 C 0.41564(9) 0.5151(3) 0.21804(5) 0.0450(5) Uani 1 1 d . . .
C8 C 0.40164(9) 0.3642(3) 0.24133(5) 0.0424(5) Uani 1 1 d . . .
C9 C 0.43635(9) 0.3124(3) 0.27116(5) 0.0508(5) Uani 1 1 d . . .
H9 H 0.4712 0.3743 0.2777 0.061 Uiso 1 1 calc R . .
C10 C 0.42113(11) 0.1681(3) 0.29244(5) 0.0581(6) Uani 1 1 d . . .
H10 H 0.4460 0.1356 0.3127 0.070 Uiso 1 1 calc R . .
C11 C 0.37079(11) 0.0763(3) 0.28382(5) 0.0595(6) Uani 1 1 d . . .
H11 H 0.3611 -0.0202 0.2979 0.071 Uiso 1 1 calc R . .
C12 C 0.33293(10) 0.1272(3) 0.25338(5) 0.0485(5) Uani 1 1 d . . .
C13 C 0.27849(10) 0.0758(3) 0.23677(5) 0.0536(6) Uani 1 1 d . . .
H13 H 0.2549 -0.0171 0.2437 0.064 Uiso 1 1 calc R . .
C14 C 0.26626(9) 0.1905(2) 0.20775(5) 0.0427(5) Uani 1 1 d . . .
C15 C 0.21270(9) 0.2002(2) 0.18203(5) 0.0422(5) Uani 1 1 d . . .
C16 C 0.16426(10) 0.0958(3) 0.18625(5) 0.0544(5) Uani 1 1 d . . .
H16 H 0.1660 0.0126 0.2048 0.065 Uiso 1 1 calc R . .
C17 C 0.11329(10) 0.1135(3) 0.16325(6) 0.0614(6) Uani 1 1 d . . .
H17 H 0.0810 0.0423 0.1664 0.074 Uiso 1 1 calc R . .
C18 C 0.11021(10) 0.2364(3) 0.13569(6) 0.0593(6) Uani 1 1 d . . .
H18 H 0.0756 0.2504 0.1205 0.071 Uiso 1 1 calc R . .
C19 C 0.15817(10) 0.3379(3) 0.13072(6) 0.0575(6) Uani 1 1 d . . .
H19 H 0.1563 0.4195 0.1119 0.069 Uiso 1 1 calc R . .
C20 C 0.20937(10) 0.3202(3) 0.15346(5) 0.0514(5) Uani 1 1 d . . .
H20 H 0.2419 0.3890 0.1497 0.062 Uiso 1 1 calc R . .
C21 C 0.28532(12) 0.7649(3) 0.15408(5) 0.0686(7) Uani 1 1 d . . .
H21A H 0.3148 0.7062 0.1703 0.103 Uiso 1 1 calc R . .
H21B H 0.2481 0.7521 0.1626 0.103 Uiso 1 1 calc R . .
H21C H 0.2945 0.8922 0.1523 0.103 Uiso 1 1 calc R . .
C22 C 0.24324(9) 0.7478(2) 0.09347(5) 0.0417(5) Uani 1 1 d . . .
C23 C 0.20544(10) 0.8905(3) 0.09734(5) 0.0496(5) Uani 1 1 d . . .
H23 H 0.2070 0.9510 0.1190 0.060 Uiso 1 1 calc R . .
C24 C 0.16537(10) 0.9432(3) 0.06912(5) 0.0525(5) Uani 1 1 d . . .
H24 H 0.1397 1.0383 0.0720 0.063 Uiso 1 1 calc R . .
C25 C 0.16277(9) 0.8581(3) 0.03683(5) 0.0511(5) Uani 1 1 d . . .
H25 H 0.1360 0.8960 0.0179 0.061 Uiso 1 1 calc R . .
C26 C 0.20018(9) 0.7162(3) 0.03291(5) 0.0456(5) Uani 1 1 d . . .
H26 H 0.1981 0.6567 0.0112 0.055 Uiso 1 1 calc R . .
C27 C 0.24108(9) 0.6596(2) 0.06079(5) 0.0398(4) Uani 1 1 d . . .
C28 C 0.27783(9) 0.4984(2) 0.05555(5) 0.0430(5) Uani 1 1 d . . .
C29 C 0.25577(11) 0.3268(3) 0.05070(5) 0.0545(5) Uani 1 1 d . . .
H29 H 0.2162 0.3075 0.0518 0.065 Uiso 1 1 calc R . .
C30 C 0.29133(13) 0.1772(3) 0.04409(5) 0.0617(6) Uani 1 1 d . . .
H30 H 0.2752 0.0608 0.0415 0.074 Uiso 1 1 calc R . .
C31 C 0.34899(12) 0.2018(3) 0.04143(5) 0.0563(6) Uani 1 1 d . . .
H31 H 0.3721 0.1035 0.0365 0.068 Uiso 1 1 calc R . .
C32 C 0.37321(10) 0.3775(3) 0.04627(5) 0.0482(5) Uani 1 1 d . . .
C33 C 0.42734(10) 0.4544(3) 0.04626(5) 0.0543(6) Uani 1 1 d . . .
H33 H 0.4615 0.3952 0.0421 0.065 Uiso 1 1 calc R . .
C34 C 0.42094(9) 0.6391(3) 0.05371(5) 0.0479(5) Uani 1 1 d . . .
C35 C 0.46606(10) 0.7813(3) 0.05732(5) 0.0549(6) Uani 1 1 d . . .
C36 C 0.51380(12) 0.7705(5) 0.03825(7) 0.0825(8) Uani 1 1 d . . .
H36 H 0.5170 0.6725 0.0230 0.099 Uiso 1 1 calc R . .
C37 C 0.55612(14) 0.9035(6) 0.04175(9) 0.1034(11) Uani 1 1 d . . .
H37 H 0.5874 0.8952 0.0286 0.124 Uiso 1 1 calc R . .
C38 C 0.55295(14) 1.0469(5) 0.06409(10) 0.0980(11) Uani 1 1 d . . .
H38 H 0.5818 1.1365 0.0661 0.118 Uiso 1 1 calc R . .
C39 C 0.50673(13) 1.0592(4) 0.08378(8) 0.0837(8) Uani 1 1 d . . .
H39 H 0.5047 1.1561 0.0994 0.100 Uiso 1 1 calc R . .
C40 C 0.46333(10) 0.9269(3) 0.08027(6) 0.0604(6) Uani 1 1 d . . .
H40 H 0.4322 0.9362 0.0934 0.072 Uiso 1 1 calc R . .
N1 N 0.35009(7) 0.2710(2) 0.23302(4) 0.0402(4) Uani 1 1 d . . .
N2 N 0.30925(7) 0.3114(2) 0.20525(4) 0.0414(4) Uani 1 1 d . . .
N3 N 0.33707(7) 0.5205(2) 0.05373(4) 0.0413(4) Uani 1 1 d . . .
N4 N 0.36578(7) 0.6821(2) 0.05815(4) 0.0452(4) Uani 1 1 d . . .
O1 O 0.41671(7) 0.3075(2) 0.17094(3) 0.0610(4) Uani 1 1 d . . .
O2 O 0.28306(7) 0.68215(18) 0.12003(3) 0.0534(4) Uani 1 1 d . . .

loop_
_atom_site_aniso_label
_atom_site_aniso_U_11
_atom_site_aniso_U_22
_atom_site_aniso_U_33
_atom_site_aniso_U_23
_atom_site_aniso_U_13
_atom_site_aniso_U_12
C1 0.122(3) 0.0892(18) 0.0493(13) -0.0105(12) 0.0030(14) 0.0120(17)
C2 0.0438(13) 0.0600(12) 0.0444(10) 0.0090(9) 0.0043(9) 0.0056(10)
C3 0.0666(17) 0.0839(17) 0.0524(12) 0.0209(12) 0.0109(11) 0.0001(14)
C4 0.077(2) 0.0743(17) 0.0765(17) 0.0269(13) 0.0033(14) -0.0153(14)
C5 0.077(2) 0.0611(14) 0.0824(18) 0.0078(12) -0.0002(14) -0.0163(13)
C6 0.0593(16) 0.0616(13) 0.0558(12) 0.0014(10) 0.0063(11) -0.0113(11)
C7 0.0351(12) 0.0559(12) 0.0438(10) 0.0078(9) 0.0040(8) -0.0016(9)
C8 0.0394(12) 0.0508(10) 0.0382(9) 0.0010(8) 0.0090(8) 0.0003(9)
C9 0.0439(13) 0.0680(13) 0.0403(10) 0.0022(9) 0.0055(9) 0.0013(10)
C10 0.0586(16) 0.0708(14) 0.0436(11) 0.0106(10) 0.0012(10) 0.0050(12)
C11 0.0673(17) 0.0615(13) 0.0491(12) 0.0191(10) 0.0045(11) -0.0023(12)
C12 0.0541(14) 0.0470(11) 0.0452(10) 0.0087(8) 0.0099(10) -0.0003(10)
C13 0.0548(15) 0.0513(12) 0.0544(12) 0.0103(9) 0.0060(11) -0.0101(10)
C14 0.0427(12) 0.0421(10) 0.0441(10) -0.0034(8) 0.0087(9) -0.0007(9)
C15 0.0419(12) 0.0421(10) 0.0435(10) -0.0053(8) 0.0083(9) 0.0003(9)
C16 0.0510(15) 0.0600(13) 0.0530(12) 0.0050(9) 0.0089(10) -0.0055(11)
C17 0.0428(14) 0.0722(14) 0.0690(14) 0.0010(12) 0.0068(11) -0.0095(11)
C18 0.0470(15) 0.0736(15) 0.0554(12) -0.0029(11) -0.0011(10) 0.0037(12)
C19 0.0565(16) 0.0626(13) 0.0524(12) 0.0042(10) 0.0032(11) 0.0018(12)
C20 0.0497(14) 0.0529(12) 0.0514(11) 0.0007(9) 0.0056(10) -0.0051(10)
C21 0.0805(19) 0.0719(14) 0.0494(12) -0.0138(10) -0.0071(12) 0.0142(13)
C22 0.0430(12) 0.0400(10) 0.0428(10) 0.0007(8) 0.0083(9) -0.0007(9)
C23 0.0574(15) 0.0464(11) 0.0455(11) -0.0064(8) 0.0082(10) 0.0042(10)
C24 0.0519(14) 0.0477(11) 0.0588(12) 0.0029(9) 0.0102(10) 0.0079(10)
C25 0.0470(13) 0.0562(12) 0.0495(11) 0.0075(9) 0.0043(10) -0.0009(10)
C26 0.0453(13) 0.0487(11) 0.0433(10) -0.0017(8) 0.0085(9) -0.0058(10)
C27 0.0398(12) 0.0381(9) 0.0433(10) -0.0015(7) 0.0123(8) -0.0061(8)
C28 0.0482(13) 0.0432(10) 0.0387(10) -0.0030(8) 0.0096(9) -0.0018(9)
C29 0.0614(15) 0.0459(11) 0.0578(12) -0.0062(9) 0.0135(11) -0.0061(11)
C30 0.088(2) 0.0396(11) 0.0580(13) -0.0059(9) 0.0107(13) -0.0014(12)
C31 0.0740(18) 0.0453(11) 0.0497(11) -0.0020(9) 0.0083(11) 0.0149(11)
C32 0.0563(15) 0.0512(11) 0.0371(10) 0.0023(8) 0.0068(9) 0.0142(11)
C33 0.0504(15) 0.0679(14) 0.0451(11) 0.0030(9) 0.0081(10) 0.0185(12)
C34 0.0413(13) 0.0642(13) 0.0382(10) 0.0055(9) 0.0050(9) 0.0040(10)
C35 0.0406(13) 0.0746(15) 0.0487(11) 0.0187(10) 0.0027(10) 0.0008(11)
C36 0.0556(17) 0.128(2) 0.0657(15) 0.0084(15) 0.0155(13) -0.0133(17)
C37 0.057(2) 0.166(4) 0.090(2) 0.035(2) 0.0187(17) -0.024(2)
C38 0.060(2) 0.109(3) 0.119(3) 0.060(2) -0.0094(19) -0.0255(18)
C39 0.066(2) 0.0637(15) 0.115(2) 0.0239(14) -0.0105(17) -0.0077(14)
C40 0.0448(14) 0.0555(13) 0.0794(15) 0.0167(11) 0.0024(11) -0.0011(11)
N1 0.0410(10) 0.0452(8) 0.0348(8) 0.0041(6) 0.0064(7) 0.0019(8)
N2 0.0396(10) 0.0454(9) 0.0387(8) 0.0021(6) 0.0034(7) 0.0012(8)
N3 0.0464(11) 0.0408(8) 0.0371(8) -0.0002(6) 0.0071(7) 0.0019(8)
N4 0.0436(11) 0.0479(9) 0.0444(9) 0.0015(7) 0.0067(7) -0.0021(8)
O1 0.0774(12) 0.0658(9) 0.0405(7) 0.0031(6) 0.0104(7) 0.0117(8)
O2 0.0602(10) 0.0543(8) 0.0446(7) -0.0045(6) 0.0023(7) 0.0138(7)

loop_
_atom_type_symbol
_atom_type_description
_atom_type_scat_dispersion_real
_atom_type_scat_dispersion_imag
_atom_type_scat_source
C C 0.0033 0.0016 'International Tables Vol C Tables 4.2.6.8 and 6.1.1.4'
H H 0.0000 0.0000 'International Tables Vol C Tables 4.2.6.8 and 6.1.1.4'
N N 0.0061 0.0033 'International Tables Vol C Tables 4.2.6.8 and 6.1.1.4'
O O 0.0106 0.0060 'International Tables Vol C Tables 4.2.6.8 and 6.1.1.4'

loop_
_geom_angle_atom_site_label_1
_geom_angle_atom_site_label_2
_geom_angle_atom_site_label_3
_geom_angle
_geom_angle_site_symmetry_1
_geom_angle_site_symmetry_3
_geom_angle_publ_flag
O1 C1 H1A 109.5 . . ?
O1 C1 H1B 109.5 . . ?
H1A C1 H1B 109.5 . . ?
O1 C1 H1C 109.5 . . ?
H1A C1 H1C 109.5 . . ?
H1B C1 H1C 109.5 . . ?
O1 C2 C3 123.06(19) . . ?
O1 C2 C7 116.43(17) . . ?
C3 C2 C7 120.3(2) . . ?
C4 C3 C2 119.5(2) . . ?
C4 C3 H3 120.3 . . ?
C2 C3 H3 120.3 . . ?
C5 C4 C3 120.7(2) . . ?
C5 C4 H4 119.6 . . ?
C3 C4 H4 119.6 . . ?
C4 C5 C6 119.9(2) . . ?
C4 C5 H5 120.0 . . ?
C6 C5 H5 120.0 . . ?
C5 C6 C7 120.8(2) . . ?
C5 C6 H6 119.6 . . ?
C7 C6 H6 119.6 . . ?
C6 C7 C2 118.73(18) . . ?
C6 C7 C8 119.92(17) . . ?
C2 C7 C8 121.28(18) . . ?
C9 C8 N1 117.12(17) . . ?
C9 C8 C7 123.98(19) . . ?
N1 C8 C7 118.90(16) . . ?
C8 C9 C10 121.9(2) . . ?
C8 C9 H9 119.1 . . ?
C10 C9 H9 119.1 . . ?
C11 C10 C9 120.52(19) . . ?
C11 C10 H10 119.7 . . ?
C9 C10 H10 119.7 . . ?
C10 C11 C12 119.59(19) . . ?
C10 C11 H11 120.2 . . ?
C12 C11 H11 120.2 . . ?
C13 C12 N1 104.96(16) . . ?
C13 C12 C11 137.3(2) . . ?
N1 C12 C11 117.73(19) . . ?
C12 C13 C14 106.19(18) . . ?
C12 C13 H13 126.9 . . ?
C14 C13 H13 126.9 . . ?
N2 C14 C13 112.23(18) . . ?
N2 C14 C15 119.07(16) . . ?
C13 C14 C15 128.60(18) . . ?
C16 C15 C20 118.37(19) . . ?
C16 C15 C14 121.26(17) . . ?
C20 C15 C14 120.33(18) . . ?
C17 C16 C15 120.9(2) . . ?
C17 C16 H16 119.6 . . ?
C15 C16 H16 119.6 . . ?
C18 C17 C16 120.0(2) . . ?
C18 C17 H17 120.0 . . ?
C16 C17 H17 120.0 . . ?
C19 C18 C17 119.8(2) . . ?
C19 C18 H18 120.1 . . ?
C17 C18 H18 120.1 . . ?
C18 C19 C20 120.5(2) . . ?
C18 C19 H19 119.7 . . ?
C20 C19 H19 119.7 . . ?
C19 C20 C15 120.4(2) . . ?
C19 C20 H20 119.8 . . ?
C15 C20 H20 119.8 . . ?
O2 C21 H21A 109.5 . . ?
O2 C21 H21B 109.5 . . ?
H21A C21 H21B 109.5 . . ?
O2 C21 H21C 109.5 . . ?
H21A C21 H21C 109.5 . . ?
H21B C21 H21C 109.5 . . ?
O2 C22 C23 124.31(16) . . ?
O2 C22 C27 116.12(16) . . ?
C23 C22 C27 119.55(17) . . ?
C24 C23 C22 119.98(18) . . ?
C24 C23 H23 120.0 . . ?
C22 C23 H23 120.0 . . ?
C25 C24 C23 121.14(19) . . ?
C25 C24 H24 119.4 . . ?
C23 C24 H24 119.4 . . ?
C24 C25 C26 119.04(19) . . ?
C24 C25 H25 120.5 . . ?
C26 C25 H25 120.5 . . ?
C25 C26 C27 121.29(17) . . ?
C25 C26 H26 119.4 . . ?
C27 C26 H26 119.4 . . ?
C26 C27 C22 118.99(17) . . ?
C26 C27 C28 118.69(16) . . ?
C22 C27 C28 122.15(17) . . ?
C29 C28 N3 117.11(18) . . ?
C29 C28 C27 122.9(2) . . ?
N3 C28 C27 119.92(16) . . ?
C28 C29 C30 121.7(2) . . ?
C28 C29 H29 119.2 . . ?
C30 C29 H29 119.2 . . ?
C31 C30 C29 120.5(2) . . ?
C31 C30 H30 119.7 . . ?
C29 C30 H30 119.7 . . ?
C30 C31 C32 119.2(2) . . ?
C30 C31 H31 120.4 . . ?
C32 C31 H31 120.4 . . ?
C33 C32 N3 105.19(18) . . ?
C33 C32 C31 136.3(2) . . ?
N3 C32 C31 118.5(2) . . ?
C32 C33 C34 106.14(19) . . ?
C32 C33 H33 126.9 . . ?
C34 C33 H33 126.9 . . ?
N4 C34 C33 112.3(2) . . ?
N4 C34 C35 119.69(19) . . ?
C33 C34 C35 128.0(2) . . ?
C40 C35 C36 118.2(2) . . ?
C40 C35 C34 121.1(2) . . ?
C36 C35 C34 120.6(2) . . ?
C37 C36 C35 120.5(3) . . ?
C37 C36 H36 119.7 . . ?
C35 C36 H36 119.7 . . ?
C38 C37 C36 120.9(3) . . ?
C38 C37 H37 119.5 . . ?
C36 C37 H37 119.5 . . ?
C37 C38 C39 119.7(3) . . ?
C37 C38 H38 120.2 . . ?
C39 C38 H38 120.1 . . ?
C38 C39 C40 120.0(3) . . ?
C38 C39 H39 120.0 . . ?
C40 C39 H39 120.0 . . ?
C35 C40 C39 120.5(3) . . ?
C35 C40 H40 119.7 . . ?
C39 C40 H40 119.7 . . ?
N2 N1 C8 124.58(15) . . ?
N2 N1 C12 112.22(16) . . ?
C8 N1 C12 123.16(16) . . ?
C14 N2 N1 104.39(14) . . ?
N4 N3 C28 124.39(15) . . ?
N4 N3 C32 112.67(17) . . ?
C28 N3 C32 122.93(17) . . ?
C34 N4 N3 103.66(16) . . ?
C2 O1 C1 116.75(17) . . ?
C22 O2 C21 117.78(16) . . ?

loop_
_geom_bond_atom_site_label_1
_geom_bond_atom_site_label_2
_geom_bond_distance
_geom_bond_site_symmetry_2
_geom_bond_publ_flag
C1 O1 1.416(3) . ?
C1 H1A 0.9600 . ?
C1 H1B 0.9600 . ?
C1 H1C 0.9600 . ?
C2 O1 1.370(2) . ?
C2 C3 1.391(3) . ?
C2 C7 1.395(3) . ?
C3 C4 1.382(4) . ?
C3 H3 0.9300 . ?
C4 C5 1.373(4) . ?
C4 H4 0.9300 . ?
C5 C6 1.379(3) . ?
C5 H5 0.9300 . ?
C6 C7 1.391(3) . ?
C6 H6 0.9300 . ?
C7 C8 1.477(3) . ?
C8 C9 1.356(3) . ?
C8 N1 1.373(2) . ?
C9 C10 1.402(3) . ?
C9 H9 0.9300 . ?
C10 C11 1.347(3) . ?
C10 H10 0.9300 . ?
C11 C12 1.408(3) . ?
C11 H11 0.9300 . ?
C12 C13 1.385(3) . ?
C12 N1 1.394(2) . ?
C13 C14 1.386(3) . ?
C13 H13 0.9300 . ?
C14 N2 1.342(2) . ?
C14 C15 1.477(3) . ?
C15 C16 1.380(3) . ?
C15 C20 1.391(3) . ?
C16 C17 1.380(3) . ?
C16 H16 0.9300 . ?
C17 C18 1.376(3) . ?
C17 H17 0.9300 . ?
C18 C19 1.366(3) . ?
C18 H18 0.9300 . ?
C19 C20 1.379(3) . ?
C19 H19 0.9300 . ?
C20 H20 0.9300 . ?
C21 O2 1.423(2) . ?
C21 H21A 0.9600 . ?
C21 H21B 0.9600 . ?
C21 H21C 0.9600 . ?
C22 O2 1.363(2) . ?
C22 C23 1.381(3) . ?
C22 C27 1.395(2) . ?
C23 C24 1.379(3) . ?
C23 H23 0.9300 . ?
C24 C25 1.371(3) . ?
C24 H24 0.9300 . ?
C25 C26 1.371(3) . ?
C25 H25 0.9300 . ?
C26 C27 1.390(3) . ?
C26 H26 0.9300 . ?
C27 C28 1.482(3) . ?
C28 C29 1.359(3) . ?
C28 N3 1.388(3) . ?
C29 C30 1.410(3) . ?
C29 H29 0.9300 . ?
C30 C31 1.360(3) . ?
C30 H30 0.9300 . ?
C31 C32 1.405(3) . ?
C31 H31 0.9300 . ?
C32 C33 1.371(3) . ?
C32 N3 1.390(2) . ?
C33 C34 1.393(3) . ?
C33 H33 0.9300 . ?
C34 N4 1.343(3) . ?
C34 C35 1.467(3) . ?
C35 C40 1.383(3) . ?
C35 C36 1.397(3) . ?
C36 C37 1.374(4) . ?
C36 H36 0.9300 . ?
C37 C38 1.358(5) . ?
C37 H37 0.9300 . ?
C38 C39 1.382(5) . ?
C38 H38 0.9300 . ?
C39 C40 1.388(3) . ?
C39 H39 0.9300 . ?
C40 H40 0.9300 . ?
N1 N2 1.355(2) . ?
N3 N4 1.356(2) . ?
